data_4518926
loop_
_publ_author_name
'Xu, Songgen'
'Geng, Peiyu'
'Li, Yuling'
'Liu, Guixia'
'Zhang, Lei'
'Guo, Yinlong'
'Huang, Zheng'

_publ_section_title
;
 Pincer Iron Hydride Complexes for Alkene Isomerization: Catalytic
 Approach to Trisubstituted (Z)-Alkenyl Boronates
;
_journal_name_full 'ACS Catalysis'
_journal_page_first 10138
_journal_page_last 10147
_journal_paper_doi 10.1021/acscatal.1c02432
_journal_year 2021
_chemical_formula_moiety '2(C10 H18 B O2)'
_chemical_formula_sum 'C20 H36 B2 O4'
_chemical_formula_weight 362.11
_space_group_crystal_system monoclinic
_space_group_IT_number 13
_space_group_name_Hall '-P 2yac'
_space_group_name_H-M_alt 'P 1 2/n 1'
_atom_sites_solution_hydrogens mixed
_atom_sites_solution_primary dual
_audit_creation_date 2020-06-09
_audit_creation_method
;
Olex2 1.2
(compiled 2018.05.29 svn.r3508 for OlexSys, GUI svn.r5506)
;
_cell_angle_alpha 90
_cell_angle_beta 115.521(3)
_cell_angle_gamma 90
_cell_formula_units_Z 4
_cell_length_a 19.7295(14)
_cell_length_b 6.1575(4)
_cell_length_c 19.7303(14)
_cell_measurement_reflns_used 9867
_cell_measurement_temperature 170(2)
_cell_measurement_theta_max 54.886
_cell_measurement_theta_min 3.655
_cell_volume 2163.0(3)
_computing_cell_refinement 'SAINT v8.37A (Bruker, 2015)'
_computing_data_reduction 'SAINT v8.37A (Bruker, 2015)'
_computing_molecular_graphics 'Olex2 (Dolomanov et al., 2009)'
_computing_publication_material 'Olex2 (Dolomanov et al., 2009)'
_computing_structure_refinement 'ShelXL (Sheldrick, 2015)'
_computing_structure_solution 'ShelXT (Sheldrick, 2015)'
_diffrn_ambient_temperature 170.15
_diffrn_measured_fraction_theta_full 0.992
_diffrn_measured_fraction_theta_max 0.990
_diffrn_measurement_device_type 'Bruker D8 Venture'
_diffrn_measurement_method '\f and \w scans'
_diffrn_radiation_type GaK\a
_diffrn_radiation_wavelength 1.34139
_diffrn_reflns_av_R_equivalents 0.0691
_diffrn_reflns_av_unetI/netI 0.0508
_diffrn_reflns_Laue_measured_fraction_full 0.992
_diffrn_reflns_Laue_measured_fraction_max 0.990
_diffrn_reflns_limit_h_max 24
_diffrn_reflns_limit_h_min -24
_diffrn_reflns_limit_k_max 7
_diffrn_reflns_limit_k_min -6
_diffrn_reflns_limit_l_max 24
_diffrn_reflns_limit_l_min -23
_diffrn_reflns_number 18162
_diffrn_reflns_point_group_measured_fraction_full 0.992
_diffrn_reflns_point_group_measured_fraction_max 0.990
_diffrn_reflns_theta_full 53.594
_diffrn_reflns_theta_max 54.986
_diffrn_reflns_theta_min 3.654
_diffrn_standards_number 0
_exptl_absorpt_coefficient_mu 0.371
_exptl_absorpt_correction_T_max 0.7331
_exptl_absorpt_correction_T_min 0.4946
_exptl_absorpt_correction_type multi-scan
_exptl_absorpt_process_details
'SADABS-2016/2 (Bruker,2016/2) was used for absorption correction. wR2(int) was 0.1613 before and 0.1183 after correction. The Ratio of minimum to maximum transmission is 0.6747. The \l/2 correction factor is Not present.'
_exptl_crystal_colour colourless
_exptl_crystal_density_diffrn 1.112
_exptl_crystal_description block
_exptl_crystal_F_000 792
_exptl_crystal_size_max 0.08
_exptl_crystal_size_mid 0.08
_exptl_crystal_size_min 0.06
_refine_diff_density_max 0.672
_refine_diff_density_min -0.318
_refine_diff_density_rms 0.064
_refine_ls_extinction_method none
_refine_ls_goodness_of_fit_ref 1.111
_refine_ls_hydrogen_treatment constr
_refine_ls_matrix_type full
_refine_ls_number_parameters 246
_refine_ls_number_reflns 4061
_refine_ls_number_restraints 0
_refine_ls_restrained_S_all 1.111
_refine_ls_R_factor_all 0.0837
_refine_ls_R_factor_gt 0.0808
_refine_ls_shift/su_max 0.001
_refine_ls_shift/su_mean 0.000
_refine_ls_structure_factor_coef Fsqd
_refine_ls_weighting_details 'w=1/[\s^2^(Fo^2^)+(0.1502P)^2^+0.6910P] where P=(Fo^2^+2Fc^2^)/3'
_refine_ls_weighting_scheme calc
_refine_ls_wR_factor_gt 0.2279
_refine_ls_wR_factor_ref 0.2331
_reflns_Friedel_coverage 0.000
_reflns_number_gt 3785
_reflns_number_total 4061
_reflns_threshold_expression 'I > 2\s(I)'
_cod_data_source_file cs1c02432_si_003.cif
_cod_data_source_block mj20284_0m_pl
_cod_database_code 4518926
_shelx_shelxl_version_number 2016/6
_shelx_space_group_comment
;
The symmetry employed for this shelxl refinement is uniquely defined
by the following loop, which should always be used as a source of
symmetry information in preference to the above space-group names.
They are only intended as comments.
;
_olex2_refinement_description
;
1. Twinned data refinement
 Scales: 0.524(3)
 0.476(3)
2. Fixed Uiso
 At 1.2 times of:
  All C(H) groups, All C(H,H) groups
 At 1.5 times of:
  All C(H,H,H) groups
3.a Riding coordinates:
 C4(H4A,H4B), C14(H14A,H14B)
3.b Aromatic/amide H refined with riding coordinates:
 C3(H3), C13(H13)
3.c Idealised Me refined as rotating group:
 C1(H1A,H1B,H1C), C7(H7A,H7B,H7C), C8(H8A,H8B,H8C), C9(H9A,H9B,H9C), C10(H10A,
 H10B,H10C), C11(H11A,H11B,H11C), C17(H17A,H17B,H17C), C18(H18A,H18B,H18C),
 C19(H19A,H19B,H19C), C20(H20A,H20B,H20C)
;
_olex2_submission_special_instructions 'No special instructions were received'

loop_
_space_group_symop_operation_xyz
'x, y, z'
'-x+1/2, y, -z+1/2'
'-x, -y, -z'
'x-1/2, -y, z-1/2'

loop_
_atom_site_label
_atom_site_type_symbol
_atom_site_fract_x
_atom_site_fract_y
_atom_site_fract_z
_atom_site_U_iso_or_equiv
_atom_site_adp_type
_atom_site_occupancy
_atom_site_site_symmetry_order
_atom_site_calc_flag
_atom_site_refinement_flags_posn
_atom_site_refinement_flags_adp
_atom_site_refinement_flags_occupancy
_atom_site_disorder_assembly
_atom_site_disorder_group
O1 O -0.67958(13) -0.6741(4) -0.30013(13) 0.0496(6) Uani 1 1 d . . . . .
O2 O -0.58510(12) -0.4253(4) -0.26388(11) 0.0457(5) Uani 1 1 d . . . . .
C1 C -0.6168(3) -0.8956(6) -0.1484(2) 0.0629(10) Uani 1 1 d . . . . .
H1A H -0.603784 -1.012333 -0.174402 0.094 Uiso 1 1 calc GR . . . .
H1B H -0.671532 -0.884448 -0.168257 0.094 Uiso 1 1 calc GR . . . .
H1C H -0.595418 -0.927664 -0.094485 0.094 Uiso 1 1 calc GR . . . .
C2 C -0.58544(18) -0.6839(5) -0.16052(17) 0.0446(7) Uani 1 1 d . . . . .
C3 C -0.53550(19) -0.5612(6) -0.10600(18) 0.0480(7) Uani 1 1 d . . . . .
H3 H -0.519853 -0.432848 -0.121941 0.058 Uiso 1 1 calc R . . . .
C4 C -0.5007(2) -0.6005(6) -0.0222(2) 0.0579(9) Uani 1 1 d . . . . .
H4A H -0.448550 -0.653015 -0.005991 0.070 Uiso 1 1 d R . . . .
H4B H -0.528940 -0.715505 -0.010241 0.070 Uiso 1 1 d R . . . .
C5 C -0.70054(18) -0.5199(6) -0.36258(17) 0.0463(7) Uani 1 1 d . . . . .
C6 C -0.62468(18) -0.4096(5) -0.34627(17) 0.0427(7) Uani 1 1 d . . . . .
C7 C -0.5785(2) -0.5368(7) -0.3779(2) 0.0564(9) Uani 1 1 d . . . . .
H7A H -0.526524 -0.484052 -0.355137 0.085 Uiso 1 1 calc GR . . . .
H7B H -0.599904 -0.516743 -0.432467 0.085 Uiso 1 1 calc GR . . . .
H7C H -0.579222 -0.691419 -0.366470 0.085 Uiso 1 1 calc GR . . . .
C8 C -0.6317(2) -0.1735(5) -0.3692(2) 0.0527(8) Uani 1 1 d . . . . .
H8A H -0.581870 -0.115641 -0.358805 0.079 Uiso 1 1 calc GR . . . .
H8B H -0.653170 -0.090919 -0.340741 0.079 Uiso 1 1 calc GR . . . .
H8C H -0.664483 -0.160957 -0.423055 0.079 Uiso 1 1 calc GR . . . .
C9 C -0.7562(2) -0.3643(7) -0.3548(2) 0.0593(9) Uani 1 1 d . . . . .
H9A H -0.799011 -0.446055 -0.355343 0.089 Uiso 1 1 calc GR . . . .
H9B H -0.773744 -0.261108 -0.396683 0.089 Uiso 1 1 calc GR . . . .
H9C H -0.731721 -0.284962 -0.307266 0.089 Uiso 1 1 calc GR . . . .
C10 C -0.7353(2) -0.6419(7) -0.4369(2) 0.0617(9) Uani 1 1 d . . . . .
H10A H -0.702914 -0.764245 -0.435464 0.093 Uiso 1 1 calc GR . . . .
H10B H -0.740391 -0.543563 -0.477914 0.093 Uiso 1 1 calc GR . . . .
H10C H -0.784946 -0.696444 -0.445283 0.093 Uiso 1 1 calc GR . . . .
B1 B -0.61652(19) -0.5938(6) -0.24328(19) 0.0405(7) Uani 1 1 d . . . . .
O3 O -0.76286(13) -0.1248(5) -0.58431(15) 0.0579(7) Uani 1 1 d . . . . .
O4 O -0.80058(13) 0.1125(4) -0.68229(15) 0.0575(6) Uani 1 1 d . . . . .
C11 C -0.6548(2) 0.3576(7) -0.6184(3) 0.0652(10) Uani 1 1 d . . . . .
H11A H -0.601754 0.399771 -0.596561 0.098 Uiso 1 1 calc GR . . . .
H11B H -0.683854 0.468970 -0.606955 0.098 Uiso 1 1 calc GR . . . .
H11C H -0.673612 0.343471 -0.672967 0.098 Uiso 1 1 calc GR . . . .
C12 C -0.66288(17) 0.1434(5) -0.58563(18) 0.0450(7) Uani 1 1 d . . . . .
C13 C -0.60630(17) 0.0312(6) -0.53391(19) 0.0474(7) Uani 1 1 d . . . . .
H13 H -0.619130 -0.102646 -0.518459 0.057 Uiso 1 1 calc R . . . .
C14 C -0.5244(2) 0.0928(6) -0.4973(2) 0.0558(9) Uani 1 1 d . . . . .
H14A H -0.517117 0.223799 -0.522566 0.067 Uiso 1 1 d R . . . .
H14B H -0.509377 0.129149 -0.443866 0.067 Uiso 1 1 d R . . . .
C15 C -0.84463(19) -0.1466(6) -0.6239(2) 0.0509(8) Uani 1 1 d . . . . .
C16 C -0.86021(19) -0.0473(6) -0.7021(2) 0.0536(8) Uani 1 1 d . . . . .
C17 C -0.8486(2) -0.2187(8) -0.7535(3) 0.0696(11) Uani 1 1 d . . . . .
H17A H -0.843816 -0.145446 -0.795349 0.104 Uiso 1 1 calc GR . . . .
H17B H -0.891808 -0.317237 -0.773259 0.104 Uiso 1 1 calc GR . . . .
H17C H -0.802821 -0.301939 -0.724535 0.104 Uiso 1 1 calc GR . . . .
C18 C -0.9346(2) 0.0678(7) -0.7415(2) 0.0618(10) Uani 1 1 d . . . . .
H18A H -0.938364 0.182845 -0.709015 0.093 Uiso 1 1 calc GR . . . .
H18B H -0.975563 -0.036361 -0.752828 0.093 Uiso 1 1 calc GR . . . .
H18C H -0.938058 0.131847 -0.788416 0.093 Uiso 1 1 calc GR . . . .
C19 C -0.8652(2) -0.3831(6) -0.6269(2) 0.0564(9) Uani 1 1 d . . . . .
H19A H -0.832568 -0.469194 -0.642531 0.085 Uiso 1 1 calc GR . . . .
H19B H -0.917657 -0.403345 -0.663037 0.085 Uiso 1 1 calc GR . . . .
H19C H -0.858611 -0.430819 -0.577048 0.085 Uiso 1 1 calc GR . . . .
C20 C -0.8791(2) -0.0089(8) -0.5821(2) 0.0601(9) Uani 1 1 d . . . . .
H20A H -0.869775 0.145157 -0.587253 0.090 Uiso 1 1 calc GR . . . .
H20B H -0.856278 -0.048766 -0.528828 0.090 Uiso 1 1 calc GR . . . .
H20C H -0.933371 -0.035015 -0.603524 0.090 Uiso 1 1 calc GR . . . .
B2 B -0.74287(18) 0.0436(6) -0.61761(19) 0.0405(7) Uani 1 1 d . . . . .

loop_
_atom_site_aniso_label
_atom_site_aniso_U_11
_atom_site_aniso_U_22
_atom_site_aniso_U_33
_atom_site_aniso_U_23
_atom_site_aniso_U_13
_atom_site_aniso_U_12
O1 0.0551(13) 0.0473(11) 0.0424(12) 0.0050(10) 0.0171(10) -0.0081(10)
O2 0.0454(12) 0.0520(13) 0.0360(11) 0.0016(9) 0.0141(9) -0.0059(9)
C1 0.087(3) 0.054(2) 0.0464(19) 0.0075(16) 0.0273(19) -0.0034(19)
C2 0.0468(17) 0.0509(16) 0.0385(16) 0.0036(13) 0.0207(13) 0.0082(13)
C3 0.0505(18) 0.0533(18) 0.0418(17) 0.0025(14) 0.0214(14) 0.0086(14)
C4 0.072(2) 0.061(2) 0.0382(18) -0.0020(16) 0.0215(17) 0.0140(17)
C5 0.0484(17) 0.0465(16) 0.0391(16) 0.0043(13) 0.0140(12) -0.0039(13)
C6 0.0481(17) 0.0453(15) 0.0350(15) 0.0027(11) 0.0182(12) 0.0035(12)
C7 0.056(2) 0.067(2) 0.053(2) 0.0046(17) 0.0290(16) 0.0102(17)
C8 0.061(2) 0.0470(17) 0.0475(18) 0.0071(14) 0.0208(15) -0.0020(15)
C9 0.0426(17) 0.079(2) 0.060(2) 0.0184(18) 0.0251(15) 0.0121(16)
C10 0.067(2) 0.061(2) 0.0425(18) -0.0042(15) 0.0094(15) -0.0104(17)
B1 0.0408(17) 0.0472(17) 0.0373(17) -0.0021(13) 0.0204(14) 0.0012(13)
O3 0.0373(12) 0.0642(15) 0.0626(16) 0.0170(12) 0.0123(11) -0.0054(10)
O4 0.0416(13) 0.0574(14) 0.0632(15) 0.0132(11) 0.0128(11) -0.0065(10)
C11 0.0475(19) 0.059(2) 0.084(3) 0.012(2) 0.0230(18) -0.0065(16)
C12 0.0385(16) 0.0508(17) 0.0473(17) -0.0028(13) 0.0200(13) -0.0038(13)
C13 0.0323(15) 0.0563(18) 0.0527(18) -0.0007(15) 0.0175(13) -0.0019(13)
C14 0.0373(17) 0.060(2) 0.068(2) -0.0103(17) 0.0211(15) -0.0010(15)
C15 0.0414(17) 0.0532(18) 0.0526(19) 0.0009(15) 0.0151(14) -0.0068(14)
C16 0.0443(18) 0.0549(19) 0.054(2) 0.0040(15) 0.0134(14) -0.0027(14)
C17 0.060(2) 0.083(3) 0.070(3) -0.022(2) 0.0327(18) -0.017(2)
C18 0.0405(18) 0.060(2) 0.070(2) 0.0116(18) 0.0103(15) 0.0001(15)
C19 0.0433(17) 0.0491(18) 0.071(2) 0.0066(16) 0.0195(16) -0.0026(14)
C20 0.051(2) 0.071(2) 0.067(2) -0.0138(19) 0.0342(17) -0.0109(17)
B2 0.0360(16) 0.0483(19) 0.0393(17) -0.0008(13) 0.0181(13) -0.0001(13)

loop_
_atom_type_symbol
_atom_type_description
_atom_type_scat_dispersion_real
_atom_type_scat_dispersion_imag
_atom_type_scat_source
C C 0.0148 0.0070 'International Tables Vol C Tables 4.2.6.8 and 6.1.1.4'
H H 0.0000 0.0000 'International Tables Vol C Tables 4.2.6.8 and 6.1.1.4'
B B 0.0073 0.0030 'International Tables Vol C Tables 4.2.6.8 and 6.1.1.4'
O O 0.0412 0.0250 'International Tables Vol C Tables 4.2.6.8 and 6.1.1.4'

loop_
_geom_angle_atom_site_label_1
_geom_angle_atom_site_label_2
_geom_angle_atom_site_label_3
_geom_angle
_geom_angle_site_symmetry_1
_geom_angle_site_symmetry_3
_geom_angle_publ_flag
B1 O1 C5 106.5(2) . . ?
B1 O2 C6 106.7(2) . . ?
H1A C1 H1B 109.5 . . ?
H1A C1 H1C 109.5 . . ?
H1B C1 H1C 109.5 . . ?
C2 C1 H1A 109.5 . . ?
C2 C1 H1B 109.5 . . ?
C2 C1 H1C 109.5 . . ?
C1 C2 B1 117.8(3) . . ?
C3 C2 C1 124.9(3) . . ?
C3 C2 B1 117.2(3) . . ?
C2 C3 H3 115.9 . . ?
C2 C3 C4 128.3(3) . . ?
C4 C3 H3 115.9 . . ?
C3 C4 H4A 108.9 . . ?
C3 C4 H4B 109.8 . . ?
C4 C4 C3 113.0(4) 3_445 . ?
C4 C4 H4A 108.8 3_445 . ?
C4 C4 H4B 108.6 3_445 . ?
H4A C4 H4B 107.6 . . ?
O1 C5 C6 102.3(2) . . ?
O1 C5 C9 106.2(3) . . ?
O1 C5 C10 109.7(3) . . ?
C9 C5 C6 112.3(3) . . ?
C9 C5 C10 111.4(3) . . ?
C10 C5 C6 114.3(3) . . ?
O2 C6 C5 101.9(2) . . ?
O2 C6 C7 107.0(3) . . ?
O2 C6 C8 109.3(3) . . ?
C7 C6 C5 112.6(3) . . ?
C8 C6 C5 113.9(3) . . ?
C8 C6 C7 111.4(3) . . ?
C6 C7 H7A 109.5 . . ?
C6 C7 H7B 109.5 . . ?
C6 C7 H7C 109.5 . . ?
H7A C7 H7B 109.5 . . ?
H7A C7 H7C 109.5 . . ?
H7B C7 H7C 109.5 . . ?
C6 C8 H8A 109.5 . . ?
C6 C8 H8B 109.5 . . ?
C6 C8 H8C 109.5 . . ?
H8A C8 H8B 109.5 . . ?
H8A C8 H8C 109.5 . . ?
H8B C8 H8C 109.5 . . ?
C5 C9 H9A 109.5 . . ?
C5 C9 H9B 109.5 . . ?
C5 C9 H9C 109.5 . . ?
H9A C9 H9B 109.5 . . ?
H9A C9 H9C 109.5 . . ?
H9B C9 H9C 109.5 . . ?
C5 C10 H10A 109.5 . . ?
C5 C10 H10B 109.5 . . ?
C5 C10 H10C 109.5 . . ?
H10A C10 H10B 109.5 . . ?
H10A C10 H10C 109.5 . . ?
H10B C10 H10C 109.5 . . ?
O1 B1 C2 122.4(3) . . ?
O2 B1 O1 113.9(3) . . ?
O2 B1 C2 123.7(3) . . ?
B2 O3 C15 106.9(3) . . ?
B2 O4 C16 107.1(3) . . ?
H11A C11 H11B 109.5 . . ?
H11A C11 H11C 109.5 . . ?
H11B C11 H11C 109.5 . . ?
C12 C11 H11A 109.5 . . ?
C12 C11 H11B 109.5 . . ?
C12 C11 H11C 109.5 . . ?
C11 C12 B2 116.7(3) . . ?
C13 C12 C11 124.9(3) . . ?
C13 C12 B2 118.3(3) . . ?
C12 C13 H13 116.3 . . ?
C12 C13 C14 127.4(3) . . ?
C14 C13 H13 116.3 . . ?
C13 C14 C14 110.9(4) . 3_454 ?
C13 C14 H14A 108.8 . . ?
C13 C14 H14B 109.6 . . ?
C14 C14 H14A 109.9 3_454 . ?
C14 C14 H14B 109.6 3_454 . ?
H14A C14 H14B 108.1 . . ?
O3 C15 C16 101.2(2) . . ?
O3 C15 C19 109.0(3) . . ?
O3 C15 C20 107.8(3) . . ?
C19 C15 C16 113.9(3) . . ?
C19 C15 C20 112.5(3) . . ?
C20 C15 C16 111.8(3) . . ?
O4 C16 C15 102.0(3) . . ?
O4 C16 C17 107.9(3) . . ?
O4 C16 C18 108.4(3) . . ?
C17 C16 C15 111.0(3) . . ?
C18 C16 C15 115.3(3) . . ?
C18 C16 C17 111.6(3) . . ?
C16 C17 H17A 109.5 . . ?
C16 C17 H17B 109.5 . . ?
C16 C17 H17C 109.5 . . ?
H17A C17 H17B 109.5 . . ?
H17A C17 H17C 109.5 . . ?
H17B C17 H17C 109.5 . . ?
C16 C18 H18A 109.5 . . ?
C16 C18 H18B 109.5 . . ?
C16 C18 H18C 109.5 . . ?
H18A C18 H18B 109.5 . . ?
H18A C18 H18C 109.5 . . ?
H18B C18 H18C 109.5 . . ?
C15 C19 H19A 109.5 . . ?
C15 C19 H19B 109.5 . . ?
C15 C19 H19C 109.5 . . ?
H19A C19 H19B 109.5 . . ?
H19A C19 H19C 109.5 . . ?
H19B C19 H19C 109.5 . . ?
C15 C20 H20A 109.5 . . ?
C15 C20 H20B 109.5 . . ?
C15 C20 H20C 109.5 . . ?
H20A C20 H20B 109.5 . . ?
H20A C20 H20C 109.5 . . ?
H20B C20 H20C 109.5 . . ?
O3 B2 C12 123.8(3) . . ?
O4 B2 O3 112.8(3) . . ?
O4 B2 C12 123.4(3) . . ?

loop_
_geom_bond_atom_site_label_1
_geom_bond_atom_site_label_2
_geom_bond_distance
_geom_bond_site_symmetry_2
_geom_bond_publ_flag
O1 C5 1.467(4) . ?
O1 B1 1.359(4) . ?
O2 C6 1.472(4) . ?
O2 B1 1.358(4) . ?
C1 H1A 0.9800 . ?
C1 H1B 0.9800 . ?
C1 H1C 0.9800 . ?
C1 C2 1.505(5) . ?
C2 C3 1.336(5) . ?
C2 B1 1.577(4) . ?
C3 H3 0.9500 . ?
C3 C4 1.511(5) . ?
C4 C4 1.510(7) 3_445 ?
C4 H4A 0.9913 . ?
C4 H4B 0.9904 . ?
C5 C6 1.546(4) . ?
C5 C9 1.514(5) . ?
C5 C10 1.523(5) . ?
C6 C7 1.525(4) . ?
C6 C8 1.511(4) . ?
C7 H7A 0.9800 . ?
C7 H7B 0.9800 . ?
C7 H7C 0.9800 . ?
C8 H8A 0.9800 . ?
C8 H8B 0.9800 . ?
C8 H8C 0.9800 . ?
C9 H9A 0.9800 . ?
C9 H9B 0.9800 . ?
C9 H9C 0.9800 . ?
C10 H10A 0.9800 . ?
C10 H10B 0.9800 . ?
C10 H10C 0.9800 . ?
O3 C15 1.465(4) . ?
O3 B2 1.373(4) . ?
O4 C16 1.452(4) . ?
O4 B2 1.361(4) . ?
C11 H11A 0.9800 . ?
C11 H11B 0.9800 . ?
C11 H11C 0.9800 . ?
C11 C12 1.507(5) . ?
C12 C13 1.335(5) . ?
C12 B2 1.552(4) . ?
C13 H13 0.9500 . ?
C13 C14 1.507(4) . ?
C14 C14 1.528(7) 3_454 ?
C14 H14A 0.9910 . ?
C14 H14B 0.9896 . ?
C15 C16 1.562(5) . ?
C15 C19 1.506(5) . ?
C15 C20 1.531(5) . ?
C16 C17 1.548(5) . ?
C16 C18 1.509(5) . ?
C17 H17A 0.9800 . ?
C17 H17B 0.9800 . ?
C17 H17C 0.9800 . ?
C18 H18A 0.9800 . ?
C18 H18B 0.9800 . ?
C18 H18C 0.9800 . ?
C19 H19A 0.9800 . ?
C19 H19B 0.9800 . ?
C19 H19C 0.9800 . ?
C20 H20A 0.9800 . ?
C20 H20B 0.9800 . ?
C20 H20C 0.9800 . ?

loop_
_geom_torsion_atom_site_label_1
_geom_torsion_atom_site_label_2
_geom_torsion_atom_site_label_3
_geom_torsion_atom_site_label_4
_geom_torsion
_geom_torsion_site_symmetry_1
_geom_torsion_site_symmetry_2
_geom_torsion_site_symmetry_3
_geom_torsion_site_symmetry_4
_geom_torsion_publ_flag
O1 C5 C6 O2 -28.9(3) . . . . ?
O1 C5 C6 C7 85.4(3) . . . . ?
O1 C5 C6 C8 -146.5(3) . . . . ?
C1 C2 C3 C4 -1.2(6) . . . . ?
C1 C2 B1 O1 13.6(5) . . . . ?
C1 C2 B1 O2 -169.0(3) . . . . ?
C2 C3 C4 C4 -135.1(5) . . . 3_445 ?
C3 C2 B1 O1 -163.5(3) . . . . ?
C3 C2 B1 O2 13.8(5) . . . . ?
C5 O1 B1 O2 -10.8(4) . . . . ?
C5 O1 B1 C2 166.8(3) . . . . ?
C6 O2 B1 O1 -9.1(4) . . . . ?
C6 O2 B1 C2 173.3(3) . . . . ?
C9 C5 C6 O2 84.5(3) . . . . ?
C9 C5 C6 C7 -161.2(3) . . . . ?
C9 C5 C6 C8 -33.1(4) . . . . ?
C10 C5 C6 O2 -147.3(3) . . . . ?
C10 C5 C6 C7 -33.0(4) . . . . ?
C10 C5 C6 C8 95.1(4) . . . . ?
B1 O1 C5 C6 24.6(3) . . . . ?
B1 O1 C5 C9 -93.3(3) . . . . ?
B1 O1 C5 C10 146.2(3) . . . . ?
B1 O2 C6 C5 23.6(3) . . . . ?
B1 O2 C6 C7 -94.8(3) . . . . ?
B1 O2 C6 C8 144.5(3) . . . . ?
B1 C2 C3 C4 175.7(3) . . . . ?
O3 C15 C16 O4 -30.8(3) . . . . ?
O3 C15 C16 C17 83.9(3) . . . . ?
O3 C15 C16 C18 -148.0(3) . . . . ?
C11 C12 C13 C14 0.7(6) . . . . ?
C11 C12 B2 O3 -166.3(3) . . . . ?
C11 C12 B2 O4 14.4(5) . . . . ?
C12 C13 C14 C14 -128.5(5) . . . 3_454 ?
C13 C12 B2 O3 16.3(5) . . . . ?
C13 C12 B2 O4 -163.0(3) . . . . ?
C15 O3 B2 O4 -10.0(4) . . . . ?
C15 O3 B2 C12 170.7(3) . . . . ?
C16 O4 B2 O3 -11.5(4) . . . . ?
C16 O4 B2 C12 167.8(3) . . . . ?
C19 C15 C16 O4 -147.6(3) . . . . ?
C19 C15 C16 C17 -32.9(4) . . . . ?
C19 C15 C16 C18 95.3(4) . . . . ?
C20 C15 C16 O4 83.6(3) . . . . ?
C20 C15 C16 C17 -161.7(3) . . . . ?
C20 C15 C16 C18 -33.5(4) . . . . ?
B2 O3 C15 C16 25.1(3) . . . . ?
B2 O3 C15 C19 145.4(3) . . . . ?
B2 O3 C15 C20 -92.3(3) . . . . ?
B2 O4 C16 C15 26.3(4) . . . . ?
B2 O4 C16 C17 -90.7(4) . . . . ?
B2 O4 C16 C18 148.4(3) . . . . ?
B2 C12 C13 C14 177.9(3) . . . . ?

loop_
_twin_individual_id
_twin_individual_mass_fraction_refined
1 0.524(3)
2 0.476(3)
